data_1540995
loop_
_publ_author_name
'Spitsyn, V.I.'
'Kryuchkov, S.V.'
'Grigor'ev, M.S.'
'Kuzina, A.F.'

_publ_section_title
;
 Synthesis, crystal and molecular structure of bromide octanuclear
 prismatic and hexanuclear octahedral clusters of technetium
;
_journal_name_full 'Zeitschrift fuer Anorganische und Allgemeine Chemie'
_journal_page_first 136
_journal_page_last 152
_journal_volume 563
_journal_year 1988
_chemical_formula_sum 'Br13 H4 O2 Tc8'
_chemical_name_systematic 'Tc8 Br13 (H2 O)2'
_space_group_IT_number 14
_symmetry_space_group_name_Hall '-P 2yn'
_symmetry_space_group_name_H-M 'P 1 21/n 1'
_cell_angle_alpha 90
_cell_angle_beta 103.05
_cell_angle_gamma 90
_cell_formula_units_Z 2
_cell_length_a 7.573
_cell_length_b 13.428
_cell_length_c 12.661
_cell_volume 1254.248
_citation_journal_id_ASTM ZAACAB
_cod_data_source_file Spitsyn_ZAACAB_1988_1484.cif
_cod_data_source_block H4Br13O2Tc8
_cod_original_sg_symbol_Hall '-P 2ybc (x-z,y,z)'
_cod_original_formula_sum 'H4 Br13 O2 Tc8'
_cod_database_code 1540995

loop_
_symmetry_equiv_pos_as_xyz
x,y,z
-x+1/2,y+1/2,-z+1/2
-x,-y,-z
x-1/2,-y-1/2,z-1/2

loop_
_atom_site_label
_atom_site_type_symbol
_atom_site_fract_x
_atom_site_fract_y
_atom_site_fract_z
_atom_site_occupancy
_atom_site_U_iso_or_equiv
Br2 Br-1 0.2407 0.229 0.4433 1 0.0
Tc4 Tc+2 0.8866 0.4162 0.0523 1 0.0
Tc2 Tc+2 0.2689 0.0754 0.3369 1 0.0
Br4 Br-1 0.344 0.4059 0.2288 1 0.0
Br1 Br-1 0.6902 0.2281 0.4111 1 0.0
Tc1 Tc+2 0.5429 0.0764 0.3174 1 0.0
O1 O-2 0.328 0.508 0.512 1 0.0
Br7 Br-1 0 0 0.5 1 0.0
Tc3 Tc+2 0.1624 0.4143 0.0353 1 0.0
Br3 Br-1 0.8916 0.4093 0.2507 1 0.0
Br6 Br-1 0.0557 0.1561 0.1805 1 0.0
Br5 Br-1 0.538 0.1486 0.1332 1 0.0
